data_4335836
loop_
_publ_author_name
'Lai-Hon Chung'
'Ka-Sin Cho'
'Jason England'
'Siu-Chung Chan'
'Karl Wieghardt'
'Chun-Yuen Wong'

_publ_section_title
;
 Ruthenium(II) and Osmium(II) Complexes Bearing Bipyridine and the
 N-Heterocyclic Carbene-Based C^N^C Pincer Ligand: An Experimental and
 Density Functional Theory Study
;
_journal_name_full 'Inorganic Chemistry'
_journal_page_first 9885
_journal_page_last 9896
_journal_paper_doi 10.1021/ic4010196
_journal_volume 52
_journal_year 2013
_chemical_formula_sum 'C39 H40 Cl F6 N8 Os P'
_chemical_formula_weight 991.41
_chemical_name_systematic
; 
 ? 
;
_space_group_IT_number 14
_symmetry_cell_setting monoclinic
_symmetry_space_group_name_Hall '-P 2yn'
_symmetry_space_group_name_H-M 'P 1 21/n 1'
_atom_sites_solution_hydrogens geom
_atom_sites_solution_primary direct
_atom_sites_solution_secondary difmap
_audit_creation_method SHELXL-97
_cell_angle_alpha 90.00
_cell_angle_beta 103.664(2)
_cell_angle_gamma 90.00
_cell_formula_units_Z 4
_cell_length_a 14.2963(3)
_cell_length_b 14.3623(3)
_cell_length_c 18.9101(4)
_cell_measurement_reflns_used 6912
_cell_measurement_temperature 133(2)
_cell_measurement_theta_max 71.5576
_cell_measurement_theta_min 3.0744
_cell_volume 3772.88(14)
_computing_structure_refinement 'SHELXL-97 (Sheldrick, 1997)'
_computing_structure_solution 'SHELXS-97 (Sheldrick, 1990)'
_diffrn_ambient_temperature 133(2)
_diffrn_detector_area_resol_mean 16.1270
_diffrn_measured_fraction_theta_full 0.996
_diffrn_measured_fraction_theta_max 0.996
_diffrn_measurement_device_type 'Xcalibur, Sapphire3, Gemini ultra'
_diffrn_measurement_method '\w scans'
_diffrn_radiation_monochromator graphite
_diffrn_radiation_source 'fine-focus sealed tube'
_diffrn_radiation_type CuK\a
_diffrn_radiation_wavelength 1.54178
_diffrn_reflns_av_R_equivalents 0.0169
_diffrn_reflns_av_sigmaI/netI 0.0190
_diffrn_reflns_limit_h_max 17
_diffrn_reflns_limit_h_min -16
_diffrn_reflns_limit_k_max 17
_diffrn_reflns_limit_k_min -13
_diffrn_reflns_limit_l_max 18
_diffrn_reflns_limit_l_min -22
_diffrn_reflns_number 14648
_diffrn_reflns_theta_full 67.48
_diffrn_reflns_theta_max 67.48
_diffrn_reflns_theta_min 3.51
_exptl_absorpt_coefficient_mu 8.060
_exptl_absorpt_correction_T_max 1.00000
_exptl_absorpt_correction_T_min 0.39611
_exptl_absorpt_correction_type multi-scan
_exptl_absorpt_process_details 'CrysAlisPro, Agilent Technologies, Version 1.171.35.21'
_exptl_crystal_colour Purple
_exptl_crystal_density_diffrn 1.745
_exptl_crystal_description Needle
_exptl_crystal_F_000 1968
_exptl_crystal_size_max 0.41
_exptl_crystal_size_mid 0.08
_exptl_crystal_size_min 0.06
_refine_diff_density_max 0.383
_refine_diff_density_min -0.743
_refine_diff_density_rms 0.069
_refine_ls_extinction_method none
_refine_ls_goodness_of_fit_ref 1.052
_refine_ls_hydrogen_treatment constr
_refine_ls_matrix_type full
_refine_ls_number_parameters 518
_refine_ls_number_reflns 6774
_refine_ls_number_restraints 0
_refine_ls_restrained_S_all 1.052
_refine_ls_R_factor_all 0.0252
_refine_ls_R_factor_gt 0.0194
_refine_ls_shift/su_max 0.001
_refine_ls_shift/su_mean 0.000
_refine_ls_structure_factor_coef Fsqd
_refine_ls_weighting_details 'calc w=1/[\s^2^(Fo^2^)+(0.0246P)^2^+2.3912P] where P=(Fo^2^+2Fc^2^)/3'
_refine_ls_weighting_scheme calc
_refine_ls_wR_factor_gt 0.0469
_refine_ls_wR_factor_ref 0.0513
_reflns_number_gt 5737
_reflns_number_total 6774
_reflns_threshold_expression >2sigma(I)
_cod_data_source_file ic4010196_si_002_4.cif
_cod_data_source_block complex_4a
_cod_database_code 4335836

loop_
_symmetry_equiv_pos_as_xyz
'x, y, z'
'-x+1/2, y+1/2, -z+1/2'
'-x, -y, -z'
'x-1/2, -y-1/2, z-1/2'

loop_
_atom_site_label
_atom_site_type_symbol
_atom_site_fract_x
_atom_site_fract_y
_atom_site_fract_z
_atom_site_U_iso_or_equiv
_atom_site_adp_type
_atom_site_occupancy
_atom_site_symmetry_multiplicity
_atom_site_calc_flag
_atom_site_refinement_flags
C1 C 0.68360(16) 0.33584(16) 0.16192(12) 0.0159(5) Uani 1 1 d .
C2 C 0.76591(16) 0.43785(18) 0.10719(13) 0.0196(5) Uani 1 1 d .
C3 C 0.79334(16) 0.34905(18) 0.08987(13) 0.0196(5) Uani 1 1 d .
C4 C 0.74045(16) 0.18968(18) 0.12655(13) 0.0184(5) Uani 1 1 d .
C5 C 0.79333(17) 0.12850(19) 0.09516(14) 0.0230(5) Uani 1 1 d .
H5 H 0.8375 0.1498 0.0698 0.028 Uiso 1 1 calc R
C6 C 0.77806(18) 0.03392(19) 0.10287(14) 0.0249(5) Uani 1 1 d .
H6 H 0.8121 -0.0086 0.0816 0.030 Uiso 1 1 calc R
C7 C 0.71381(18) 0.00116(18) 0.14122(13) 0.0226(5) Uani 1 1 d .
H7 H 0.7045 -0.0623 0.1464 0.027 Uiso 1 1 calc R
C8 C 0.66349(17) 0.06665(17) 0.17186(13) 0.0187(5) Uani 1 1 d .
C9 C 0.55376(17) 0.12676(18) 0.23824(12) 0.0187(5) Uani 1 1 d .
C10 C 0.55917(17) -0.03425(18) 0.23417(13) 0.0210(5) Uani 1 1 d .
C11 C 0.49272(18) -0.00674(18) 0.27415(13) 0.0216(5) Uani 1 1 d .
C12 C 0.80164(17) 0.51823(19) 0.08318(14) 0.0245(5) Uani 1 1 d .
H12 H 0.7839 0.5768 0.0963 0.029 Uiso 1 1 calc R
C13 C 0.86537(18) 0.5075(2) 0.03843(15) 0.0289(6) Uani 1 1 d .
H13 H 0.8902 0.5598 0.0203 0.035 Uiso 1 1 calc R
C14 C 0.89222(18) 0.4189(2) 0.02055(15) 0.0294(6) Uani 1 1 d .
H14 H 0.9347 0.4137 -0.0097 0.035 Uiso 1 1 calc R
C15 C 0.85815(17) 0.3380(2) 0.04602(14) 0.0251(5) Uani 1 1 d .
H15 H 0.8777 0.2794 0.0343 0.030 Uiso 1 1 calc R
C16 C 0.57668(19) -0.12778(19) 0.22457(14) 0.0268(6) Uani 1 1 d .
H16 H 0.6212 -0.1469 0.1988 0.032 Uiso 1 1 calc R
C17 C 0.5250(2) -0.19151(19) 0.25507(15) 0.0312(6) Uani 1 1 d .
H17 H 0.5354 -0.2547 0.2495 0.037 Uiso 1 1 calc R
C18 C 0.4578(2) -0.1640(2) 0.29399(15) 0.0327(6) Uani 1 1 d .
H18 H 0.4239 -0.2090 0.3131 0.039 Uiso 1 1 calc R
C19 C 0.4413(2) -0.0713(2) 0.30433(14) 0.0288(6) Uani 1 1 d .
H19 H 0.3972 -0.0525 0.3306 0.035 Uiso 1 1 calc R
C20 C 0.64343(17) 0.50407(17) 0.16944(13) 0.0199(5) Uani 1 1 d .
H20A H 0.6847 0.5580 0.1828 0.024 Uiso 1 1 calc R
H20B H 0.6183 0.4869 0.2110 0.024 Uiso 1 1 calc R
C21 C 0.56040(17) 0.52877(18) 0.10556(13) 0.0213(5) Uani 1 1 d .
H21A H 0.5183 0.4752 0.0935 0.026 Uiso 1 1 calc R
H21B H 0.5858 0.5429 0.0636 0.026 Uiso 1 1 calc R
C22 C 0.50181(18) 0.61174(18) 0.12139(14) 0.0254(5) Uani 1 1 d .
H22A H 0.4824 0.6006 0.1665 0.030 Uiso 1 1 calc R
H22B H 0.5419 0.6670 0.1279 0.030 Uiso 1 1 calc R
C23 C 0.4129(2) 0.6288(2) 0.06066(17) 0.0363(7) Uani 1 1 d .
H23A H 0.4315 0.6368 0.0155 0.054 Uiso 1 1 calc R
H23B H 0.3806 0.6839 0.0712 0.054 Uiso 1 1 calc R
H23C H 0.3702 0.5765 0.0569 0.054 Uiso 1 1 calc R
C24 C 0.43298(18) 0.14457(19) 0.31409(14) 0.0246(5) Uani 1 1 d .
H24A H 0.4581 0.2074 0.3218 0.029 Uiso 1 1 calc R
H24B H 0.4365 0.1167 0.3614 0.029 Uiso 1 1 calc R
C25 C 0.32790(18) 0.1483(2) 0.27150(15) 0.0305(6) Uani 1 1 d .
H25A H 0.3222 0.1914 0.2312 0.037 Uiso 1 1 calc R
H25B H 0.3088 0.0872 0.2513 0.037 Uiso 1 1 calc R
C26 C 0.2596(2) 0.1786(2) 0.31831(18) 0.0370(7) Uani 1 1 d .
H26A H 0.1938 0.1725 0.2899 0.044 Uiso 1 1 calc R
H26B H 0.2675 0.1368 0.3596 0.044 Uiso 1 1 calc R
C27 C 0.2753(2) 0.2780(2) 0.3462(2) 0.0442(8) Uani 1 1 d .
H27A H 0.3389 0.2838 0.3769 0.066 Uiso 1 1 calc R
H27B H 0.2286 0.2931 0.3734 0.066 Uiso 1 1 calc R
H27C H 0.2684 0.3199 0.3057 0.066 Uiso 1 1 calc R
C28 C 0.53808(17) 0.38339(17) 0.31574(13) 0.0195(5) Uani 1 1 d .
H28 H 0.5927 0.3628 0.3493 0.023 Uiso 1 1 calc R
C29 C 0.48189(18) 0.45107(18) 0.33677(14) 0.0238(5) Uani 1 1 d .
H29 H 0.4987 0.4757 0.3836 0.029 Uiso 1 1 calc R
C30 C 0.39982(18) 0.4822(2) 0.28732(14) 0.0264(6) Uani 1 1 d .
H30 H 0.3621 0.5292 0.3000 0.032 Uiso 1 1 calc R
C31 C 0.37549(18) 0.44234(19) 0.21957(15) 0.0260(6) Uani 1 1 d .
H31 H 0.3199 0.4612 0.1862 0.031 Uiso 1 1 calc R
C32 C 0.43390(17) 0.37350(17) 0.20055(13) 0.0193(5) Uani 1 1 d .
C33 C 0.41485(16) 0.32616(17) 0.13042(13) 0.0188(5) Uani 1 1 d .
C34 C 0.33281(18) 0.33815(19) 0.07464(14) 0.0250(5) Uani 1 1 d .
H34 H 0.2850 0.3791 0.0808 0.030 Uiso 1 1 calc R
C35 C 0.32200(19) 0.28986(19) 0.01062(14) 0.0268(6) Uani 1 1 d .
H35 H 0.2671 0.2976 -0.0267 0.032 Uiso 1 1 calc R
C36 C 0.3946(2) 0.2290(2) 0.00252(15) 0.0279(6) Uani 1 1 d .
H36 H 0.3895 0.1963 -0.0407 0.033 Uiso 1 1 calc R
C37 C 0.47410(19) 0.21814(19) 0.05949(14) 0.0232(5) Uani 1 1 d .
H37 H 0.5220 0.1767 0.0542 0.028 Uiso 1 1 calc R
C38 C 0.3283(3) 1.0087(3) 0.0912(2) 0.0543(9) Uani 1 1 d .
H38A H 0.2720 0.9728 0.0923 0.081 Uiso 1 1 calc R
H38B H 0.3107 1.0601 0.0583 0.081 Uiso 1 1 calc R
H38C H 0.3568 1.0317 0.1391 0.081 Uiso 1 1 calc R
C39 C 0.3952(3) 0.9519(4) 0.0673(2) 0.0711(14) Uani 1 1 d .
Cl1 Cl 0.72861(4) 0.24547(4) 0.32026(3) 0.01849(12) Uani 1 1 d .
F1 F 0.18361(11) 0.16308(13) 0.10302(9) 0.0383(4) Uani 1 1 d .
F2 F 0.08723(12) 0.05632(12) 0.03383(10) 0.0387(4) Uani 1 1 d .
F3 F 0.02438(12) 0.16243(12) 0.09844(9) 0.0369(4) Uani 1 1 d .
F4 F -0.00839(12) 0.17273(15) -0.02354(10) 0.0492(5) Uani 1 1 d .
F5 F 0.09029(14) 0.27861(12) 0.04451(10) 0.0403(4) Uani 1 1 d .
F6 F 0.15138(13) 0.17010(13) -0.02022(9) 0.0398(4) Uani 1 1 d .
N1 N 0.69985(14) 0.42660(14) 0.15070(11) 0.0178(4) Uani 1 1 d .
N2 N 0.74274(14) 0.28718(15) 0.12504(11) 0.0177(4) Uani 1 1 d .
N3 N 0.67633(13) 0.15943(14) 0.16399(10) 0.0167(4) Uani 1 1 d .
N4 N 0.59544(13) 0.04931(15) 0.21278(10) 0.0184(4) Uani 1 1 d .
N5 N 0.49258(14) 0.09047(15) 0.27554(11) 0.0194(4) Uani 1 1 d .
N6 N 0.51695(13) 0.34565(14) 0.24813(11) 0.0160(4) Uani 1 1 d .
N7 N 0.48528(15) 0.26526(14) 0.12288(11) 0.0187(4) Uani 1 1 d .
N8A N 0.429(2) 0.879(2) 0.0556(6) 0.070(7) Uani 0.42(5) 1 d P
N8B N 0.4631(14) 0.933(3) 0.0447(10) 0.101(10) Uani 0.58(5) 1 d P
Os1 Os 0.601336(6) 0.250825(7) 0.209049(5) 0.01328(4) Uani 1 1 d .
P1 P 0.08805(5) 0.16726(5) 0.03919(4) 0.02297(14) Uani 1 1 d .

loop_
_atom_site_aniso_label
_atom_site_aniso_U_11
_atom_site_aniso_U_22
_atom_site_aniso_U_33
_atom_site_aniso_U_23
_atom_site_aniso_U_13
_atom_site_aniso_U_12
C1 0.0172(11) 0.0174(12) 0.0121(11) -0.0005(9) 0.0015(8) 0.0047(9)
C2 0.0152(11) 0.0248(13) 0.0179(11) 0.0028(10) 0.0020(9) 0.0018(10)
C3 0.0168(11) 0.0258(13) 0.0156(11) 0.0043(10) 0.0027(9) 0.0010(10)
C4 0.0148(11) 0.0234(12) 0.0160(11) 0.0004(10) 0.0019(9) 0.0020(9)
C5 0.0213(12) 0.0270(13) 0.0219(12) -0.0002(11) 0.0078(10) 0.0054(10)
C6 0.0261(12) 0.0253(13) 0.0232(13) -0.0036(11) 0.0054(10) 0.0108(11)
C7 0.0255(12) 0.0176(12) 0.0233(13) -0.0024(10) 0.0030(10) 0.0047(10)
C8 0.0192(11) 0.0194(12) 0.0163(11) -0.0013(10) 0.0016(9) 0.0008(9)
C9 0.0182(11) 0.0221(12) 0.0139(11) -0.0029(10) 0.0000(9) -0.0005(10)
C10 0.0221(12) 0.0190(12) 0.0193(12) 0.0013(10) -0.0004(9) -0.0016(10)
C11 0.0247(12) 0.0184(12) 0.0191(12) 0.0012(10) 0.0001(10) -0.0022(10)
C12 0.0210(12) 0.0260(13) 0.0257(13) 0.0076(11) 0.0042(10) -0.0001(10)
C13 0.0228(13) 0.0331(15) 0.0316(14) 0.0113(12) 0.0081(11) -0.0031(11)
C14 0.0218(12) 0.0429(17) 0.0260(13) 0.0073(12) 0.0104(10) 0.0014(12)
C15 0.0219(12) 0.0309(14) 0.0241(13) 0.0040(11) 0.0089(10) 0.0035(11)
C16 0.0333(14) 0.0224(13) 0.0219(13) -0.0007(11) 0.0009(11) 0.0002(11)
C17 0.0468(16) 0.0161(12) 0.0264(14) 0.0014(11) 0.0002(12) -0.0037(12)
C18 0.0451(16) 0.0232(14) 0.0282(14) 0.0052(12) 0.0055(12) -0.0107(12)
C19 0.0333(14) 0.0304(15) 0.0228(13) 0.0037(11) 0.0069(11) -0.0063(12)
C20 0.0254(12) 0.0156(12) 0.0195(12) -0.0013(10) 0.0072(10) 0.0004(10)
C21 0.0232(12) 0.0204(12) 0.0212(12) 0.0002(10) 0.0067(10) 0.0015(10)
C22 0.0270(13) 0.0234(13) 0.0275(13) 0.0000(11) 0.0100(11) 0.0026(11)
C23 0.0301(14) 0.0374(17) 0.0422(17) 0.0041(14) 0.0104(13) 0.0139(13)
C24 0.0274(13) 0.0264(14) 0.0220(13) -0.0016(11) 0.0100(10) -0.0028(11)
C25 0.0254(13) 0.0357(16) 0.0305(14) -0.0030(12) 0.0068(11) -0.0005(12)
C26 0.0286(14) 0.0380(17) 0.0475(18) -0.0020(15) 0.0154(13) -0.0012(13)
C27 0.0392(17) 0.0417(18) 0.056(2) -0.0089(16) 0.0195(16) -0.0034(15)
C28 0.0211(12) 0.0205(12) 0.0170(11) 0.0001(10) 0.0046(9) 0.0018(10)
C29 0.0284(13) 0.0236(13) 0.0222(12) -0.0031(11) 0.0115(10) 0.0004(11)
C30 0.0272(13) 0.0241(14) 0.0312(15) -0.0005(11) 0.0133(11) 0.0074(11)
C31 0.0219(12) 0.0259(14) 0.0300(14) 0.0025(11) 0.0059(10) 0.0068(11)
C32 0.0181(11) 0.0209(12) 0.0203(12) 0.0030(10) 0.0074(9) -0.0005(10)
C33 0.0192(11) 0.0160(11) 0.0217(12) 0.0049(10) 0.0057(9) 0.0000(9)
C34 0.0223(12) 0.0258(13) 0.0255(13) 0.0041(11) 0.0026(10) -0.0005(10)
C35 0.0253(13) 0.0266(14) 0.0238(13) 0.0065(11) -0.0036(10) -0.0042(11)
C36 0.0326(14) 0.0296(14) 0.0187(13) -0.0025(11) 0.0007(11) -0.0049(12)
C37 0.0271(13) 0.0237(13) 0.0184(12) -0.0022(10) 0.0042(10) 0.0005(11)
C38 0.057(2) 0.056(2) 0.048(2) -0.0080(18) 0.0096(17) 0.0101(18)
C39 0.064(3) 0.108(4) 0.0316(18) -0.016(2) -0.0084(17) 0.048(3)
Cl1 0.0186(3) 0.0196(3) 0.0155(3) 0.0009(2) 0.0006(2) 0.0010(2)
F1 0.0315(8) 0.0493(11) 0.0307(9) -0.0055(8) 0.0007(7) 0.0009(8)
F2 0.0446(9) 0.0262(8) 0.0516(11) -0.0072(8) 0.0239(8) -0.0053(7)
F3 0.0423(9) 0.0348(9) 0.0428(10) -0.0060(8) 0.0285(8) -0.0066(8)
F4 0.0348(9) 0.0666(13) 0.0393(10) -0.0108(10) -0.0052(8) 0.0081(9)
F5 0.0551(11) 0.0239(8) 0.0460(11) 0.0020(8) 0.0201(9) -0.0026(8)
F6 0.0472(10) 0.0470(11) 0.0326(9) -0.0054(8) 0.0242(8) -0.0096(8)
N1 0.0184(9) 0.0180(10) 0.0179(10) 0.0018(8) 0.0061(8) 0.0012(8)
N2 0.0174(9) 0.0204(10) 0.0163(10) 0.0023(8) 0.0059(8) 0.0014(8)
N3 0.0154(9) 0.0191(10) 0.0150(9) 0.0003(8) 0.0022(7) 0.0002(8)
N4 0.0202(10) 0.0156(10) 0.0186(10) -0.0017(8) 0.0032(8) -0.0005(8)
N5 0.0206(10) 0.0195(10) 0.0186(10) 0.0013(8) 0.0057(8) -0.0021(8)
N6 0.0170(9) 0.0146(9) 0.0178(10) 0.0030(8) 0.0071(8) -0.0007(8)
N7 0.0207(10) 0.0175(10) 0.0189(10) 0.0010(8) 0.0070(8) -0.0009(8)
N8A 0.107(12) 0.079(13) 0.029(4) 0.000(5) 0.024(5) 0.052(10)
N8B 0.081(8) 0.15(2) 0.058(6) -0.027(10) -0.004(5) 0.057(11)
Os1 0.01416(6) 0.01353(6) 0.01236(6) -0.00035(4) 0.00352(4) 0.00101(4)
P1 0.0237(3) 0.0243(3) 0.0225(3) -0.0018(3) 0.0087(3) -0.0021(3)

loop_
_atom_type_symbol
_atom_type_description
_atom_type_scat_dispersion_real
_atom_type_scat_dispersion_imag
_atom_type_scat_source
C C 0.0181 0.0091 'International Tables Vol C Tables 4.2.6.8 and 6.1.1.4'
H H 0.0000 0.0000 'International Tables Vol C Tables 4.2.6.8 and 6.1.1.4'
N N 0.0311 0.0180 'International Tables Vol C Tables 4.2.6.8 and 6.1.1.4'
F F 0.0727 0.0534 'International Tables Vol C Tables 4.2.6.8 and 6.1.1.4'
P P 0.2955 0.4335 'International Tables Vol C Tables 4.2.6.8 and 6.1.1.4'
Cl Cl 0.3639 0.7018 'International Tables Vol C Tables 4.2.6.8 and 6.1.1.4'
Os Os -4.9801 6.2216 'International Tables Vol C Tables 4.2.6.8 and 6.1.1.4'

loop_
_geom_angle_atom_site_label_1
_geom_angle_atom_site_label_2
_geom_angle_atom_site_label_3
_geom_angle
N1 C1 N2 104.9(2)
N1 C1 Os1 141.73(17)
N2 C1 Os1 113.34(16)
C12 C2 C3 122.7(2)
C12 C2 N1 130.0(2)
C3 C2 N1 107.4(2)
C15 C3 C2 120.5(2)
C15 C3 N2 134.3(2)
C2 C3 N2 105.2(2)
N3 C4 C5 121.8(2)
N3 C4 N2 110.7(2)
C5 C4 N2 127.5(2)
C4 C5 C6 117.5(2)
C7 C6 C5 121.9(2)
C6 C7 C8 117.5(2)
N3 C8 C7 121.4(2)
N3 C8 N4 111.4(2)
C7 C8 N4 127.2(2)
N5 C9 N4 104.7(2)
N5 C9 Os1 141.30(19)
N4 C9 Os1 114.00(16)
C16 C10 C11 120.6(2)
C16 C10 N4 134.4(2)
C11 C10 N4 104.9(2)
C19 C11 N5 131.1(3)
C19 C11 C10 121.7(2)
N5 C11 C10 107.2(2)
C2 C12 C13 117.0(3)
C12 C13 C14 120.4(3)
C15 C14 C13 122.7(2)
C14 C15 C3 116.7(3)
C17 C16 C10 117.1(3)
C16 C17 C18 122.2(3)
C19 C18 C17 120.7(3)
C18 C19 C11 117.6(3)
N1 C20 C21 110.8(2)
C20 C21 C22 112.8(2)
C23 C22 C21 112.2(2)
N5 C24 C25 111.7(2)
C26 C25 C24 112.8(2)
C27 C26 C25 113.9(3)
N6 C28 C29 122.6(2)
C28 C29 C30 119.3(2)
C31 C30 C29 118.8(2)
C30 C31 C32 120.1(2)
N6 C32 C31 121.1(2)
N6 C32 C33 114.1(2)
C31 C32 C33 124.8(2)
N7 C33 C34 120.7(2)
N7 C33 C32 114.2(2)
C34 C33 C32 125.1(2)
C35 C34 C33 120.4(2)
C34 C35 C36 118.9(2)
C37 C36 C35 118.9(3)
N7 C37 C36 122.6(2)
N8B C39 N8A 48.2(8)
N8B C39 C38 158(2)
N8A C39 C38 154.0(19)
C1 N1 C2 111.6(2)
C1 N1 C20 124.8(2)
C2 N1 C20 122.7(2)
C4 N2 C1 117.91(19)
C4 N2 C3 131.1(2)
C1 N2 C3 111.0(2)
C4 N3 C8 119.8(2)
C4 N3 Os1 120.47(16)
C8 N3 Os1 119.71(16)
C9 N4 C8 117.1(2)
C9 N4 C10 111.33(19)
C8 N4 C10 131.5(2)
C9 N5 C11 111.8(2)
C9 N5 C24 125.3(2)
C11 N5 C24 122.8(2)
C28 N6 C32 117.9(2)
C28 N6 Os1 125.55(16)
C32 N6 Os1 116.49(16)
C37 N7 C33 118.5(2)
C37 N7 Os1 124.04(17)
C33 N7 Os1 117.47(16)
N3 Os1 C9 77.78(9)
N3 Os1 C1 77.60(9)
C9 Os1 C1 155.35(10)
N3 Os1 N7 98.18(8)
C9 Os1 N7 92.57(8)
C1 Os1 N7 91.96(8)
N3 Os1 N6 175.79(7)
C9 Os1 N6 102.69(8)
C1 Os1 N6 101.95(8)
N7 Os1 N6 77.63(8)
N3 Os1 Cl1 88.90(5)
C9 Os1 Cl1 88.14(6)
C1 Os1 Cl1 90.34(6)
N7 Os1 Cl1 172.87(6)
N6 Os1 Cl1 95.29(6)
F4 P1 F1 178.83(11)
F4 P1 F2 90.56(11)
F1 P1 F2 90.14(10)
F4 P1 F6 90.56(10)
F1 P1 F6 90.39(10)
F2 P1 F6 88.72(10)
F4 P1 F5 89.92(11)
F1 P1 F5 89.39(10)
F2 P1 F5 179.27(10)
F6 P1 F5 90.72(10)
F4 P1 F3 89.32(10)
F1 P1 F3 89.75(10)
F2 P1 F3 90.25(9)
F6 P1 F3 178.96(10)
F5 P1 F3 90.32(10)

loop_
_geom_bond_atom_site_label_1
_geom_bond_atom_site_label_2
_geom_bond_distance
C1 N1 1.350(3)
C1 N2 1.403(3)
C1 Os1 2.040(2)
C2 C12 1.382(4)
C2 C3 1.396(4)
C2 N1 1.401(3)
C3 C15 1.391(3)
C3 N2 1.408(3)
C4 N3 1.355(3)
C4 C5 1.381(3)
C4 N2 1.401(3)
C5 C6 1.389(4)
C6 C7 1.380(4)
C7 C8 1.391(3)
C8 N3 1.358(3)
C8 N4 1.401(3)
C9 N5 1.351(3)
C9 N4 1.400(3)
C9 Os1 2.030(3)
C10 C16 1.386(4)
C10 C11 1.403(4)
C10 N4 1.404(3)
C11 C19 1.387(4)
C11 N5 1.396(3)
C12 C13 1.391(4)
C13 C14 1.394(4)
C14 C15 1.389(4)
C16 C17 1.385(4)
C17 C18 1.398(4)
C18 C19 1.375(4)
C20 N1 1.466(3)
C20 C21 1.522(3)
C21 C22 1.526(3)
C22 C23 1.519(4)
C24 N5 1.468(3)
C24 C25 1.529(4)
C25 C26 1.528(4)
C26 C27 1.520(4)
C28 N6 1.355(3)
C28 C29 1.378(4)
C29 C30 1.390(4)
C30 C31 1.371(4)
C31 C32 1.395(4)
C32 N6 1.369(3)
C32 C33 1.457(3)
C33 N7 1.366(3)
C33 C34 1.391(3)
C34 C35 1.372(4)
C35 C36 1.392(4)
C36 C37 1.378(4)
C37 N7 1.353(3)
C38 C39 1.409(5)
C39 N8B 1.179(18)
C39 N8A 1.190(16)
Cl1 Os1 2.4355(5)
F1 P1 1.5963(17)
F2 P1 1.5964(17)
F3 P1 1.6034(16)
F4 P1 1.5941(17)
F5 P1 1.6022(18)
F6 P1 1.6011(16)
N3 Os1 2.007(2)
N6 Os1 2.0682(19)
N7 Os1 2.043(2)
